data_4063013
_journal_name_full Organometallics
_journal_year 2004
_chemical_formula_sum 'C25 H47 N P Si2 Ti'
_chemical_formula_weight 496.69
_space_group_IT_number 62
_symmetry_cell_setting orthorhombic
_symmetry_space_group_name_Hall '-P 2ac 2n'
_symmetry_space_group_name_H-M 'P n m a'
_cell_angle_alpha 90.00
_cell_angle_beta 90.00
_cell_angle_gamma 90.00
_cell_formula_units_Z 4
_cell_length_a 17.654(10)
_cell_length_b 15.355(9)
_cell_length_c 11.611(6)
_cell_measurement_temperature 293(2)
_cell_volume 3147(3)
_diffrn_ambient_temperature 293(2)
_exptl_crystal_density_diffrn 1.048
_cod_database_code 4063013

loop_
_symmetry_equiv_pos_as_xyz
'x, y, z'
'-x+1/2, -y, z+1/2'
'-x, y+1/2, -z'
'x+1/2, -y+1/2, -z+1/2'
'-x, -y, -z'
'x-1/2, y, -z-1/2'
'x, -y-1/2, z'
'-x-1/2, y-1/2, z-1/2'

loop_
_atom_site_label
_atom_site_type_symbol
_atom_site_fract_x
_atom_site_fract_y
_atom_site_fract_z
_atom_site_U_iso_or_equiv
_atom_site_adp_type
_atom_site_occupancy
_atom_site_symmetry_multiplicity
_atom_site_calc_flag
_atom_site_refinement_flags
_atom_site_disorder_assembly
_atom_site_disorder_group
Ti1 Ti 0.04580(4) 0.2500 0.02994(6) 0.0449(3) Uani 1 2 d S . .
P1 P 0.06640(6) 0.2500 -0.26226(9) 0.0429(3) Uani 1 2 d S . .
N1 N 0.05150(18) 0.2500 -0.1285(3) 0.0522(9) Uani 1 2 d S . .
Si1 Si 0.20542(5) 0.11195(6) 0.13724(8) 0.0620(3) Uani 1 1 d . . .
C1 C 0.14750(15) 0.20722(18) 0.0965(2) 0.0492(7) Uani 1 1 d . . .
C2 C -0.0193(3) 0.2073(3) 0.2032(4) 0.118(2) Uani 1 1 d . . .
H2A H 0.0010 0.1697 0.2641 0.141 Uiso 1 1 calc R . .
C3 C -0.0612(4) 0.1807(5) 0.1114(6) 0.162(4) Uani 1 1 d . . .
H3A H -0.0770 0.1207 0.0961 0.194 Uiso 1 1 calc R . .
C4 C -0.0858(5) 0.2500 0.0563(8) 0.186(8) Uani 1 2 d S . .
H4A H -0.1237 0.2500 -0.0054 0.223 Uiso 1 2 calc SR . .
C5 C 0.0542(4) 0.0702(3) -0.2677(8) 0.229(5) Uani 1 1 d . . .
H5A H 0.0320 0.0185 -0.2997 0.344 Uiso 1 1 calc R . .
H5B H 0.0433 0.0729 -0.1868 0.344 Uiso 1 1 calc R . .
H5C H 0.1081 0.0688 -0.2789 0.344 Uiso 1 1 calc R . .
C6 C 0.0276(5) 0.1440(5) -0.4592(5) 0.251(6) Uani 1 1 d . . .
H6A H 0.0036 0.0915 -0.4855 0.376 Uiso 1 1 calc R . .
H6B H 0.0800 0.1434 -0.4811 0.376 Uiso 1 1 calc R . .
H6C H 0.0030 0.1934 -0.4933 0.376 Uiso 1 1 calc R . .
C7 C -0.0617(3) 0.1467(4) -0.2975(5) 0.137(2) Uani 1 1 d . . .
H7A H -0.0841 0.0956 -0.3310 0.205 Uiso 1 1 calc R . .
H7B H -0.0864 0.1977 -0.3272 0.205 Uiso 1 1 calc R . .
H7C H -0.0676 0.1448 -0.2153 0.205 Uiso 1 1 calc R . .
C8 C 0.0214(2) 0.1497(2) -0.3272(3) 0.0803(11) Uani 1 1 d . . .
C9 C 0.2072(2) 0.1717(4) -0.2309(5) 0.146(2) Uani 1 1 d . . .
H9A H 0.2609 0.1710 -0.2445 0.219 Uiso 1 1 calc R . .
H9B H 0.1851 0.1192 -0.2605 0.219 Uiso 1 1 calc R . .
H9C H 0.1979 0.1756 -0.1496 0.219 Uiso 1 1 calc R . .
C10 C 0.1958(4) 0.2500 -0.4202(5) 0.151(4) Uani 1 2 d S . .
C11 C 0.1723(2) 0.2500 -0.2911(4) 0.0701(14) Uani 1 2 d S . .
C12 C 0.1663(3) 0.0133(2) 0.0642(4) 0.1015(14) Uani 1 1 d . . .
H12A H 0.1695 0.0206 -0.0178 0.152 Uiso 1 1 calc R . .
H12B H 0.1142 0.0056 0.0861 0.152 Uiso 1 1 calc R . .
H12C H 0.1949 -0.0370 0.0868 0.152 Uiso 1 1 calc R . .
C13 C 0.3068(2) 0.1242(3) 0.0905(6) 0.1304(19) Uani 1 1 d . . .
H13A H 0.3088 0.1327 0.0087 0.196 Uiso 1 1 calc R . .
H13B H 0.3346 0.0726 0.1105 0.196 Uiso 1 1 calc R . .
H13C H 0.3289 0.1736 0.1285 0.196 Uiso 1 1 calc R . .
C14 C 0.1989(3) 0.0962(3) 0.2965(3) 0.134(2) Uani 1 1 d . . .
H14A H 0.1467 0.0906 0.3185 0.201 Uiso 1 1 calc R . .
H14B H 0.2208 0.1455 0.3350 0.201 Uiso 1 1 calc R . .
H14C H 0.2258 0.0444 0.3180 0.201 Uiso 1 1 calc R . .

loop_
_atom_site_aniso_label
_atom_site_aniso_U_11
_atom_site_aniso_U_22
_atom_site_aniso_U_33
_atom_site_aniso_U_23
_atom_site_aniso_U_13
_atom_site_aniso_U_12
Ti1 0.0408(4) 0.0540(5) 0.0400(5) 0.000 0.0043(3) 0.000
P1 0.0401(6) 0.0485(6) 0.0402(6) 0.000 -0.0001(4) 0.000
N1 0.0452(19) 0.071(2) 0.041(2) 0.000 0.0027(15) 0.000
Si1 0.0704(6) 0.0595(6) 0.0562(6) 0.0065(4) -0.0056(4) 0.0142(4)
C1 0.0506(16) 0.0552(14) 0.0418(15) 0.0026(12) 0.0016(13) 0.0027(13)
C2 0.090(3) 0.173(5) 0.090(3) 0.062(3) 0.045(3) 0.019(3)
C3 0.122(5) 0.177(7) 0.186(8) -0.076(6) 0.099(5) -0.101(6)
C4 0.042(4) 0.45(3) 0.070(5) 0.000 0.012(3) 0.000
C5 0.244(9) 0.049(3) 0.395(13) -0.008(5) -0.123(8) -0.016(4)
C6 0.334(11) 0.311(10) 0.108(5) -0.133(6) 0.084(6) -0.220(9)
C7 0.096(3) 0.147(5) 0.167(5) -0.023(4) 0.002(3) -0.070(3)
C8 0.093(3) 0.076(2) 0.072(2) -0.0201(19) 0.004(2) -0.024(2)
C9 0.068(3) 0.213(6) 0.158(5) 0.047(4) 0.001(3) 0.065(3)
C10 0.073(4) 0.330(12) 0.051(3) 0.000 0.028(3) 0.000
C11 0.045(2) 0.113(4) 0.051(3) 0.000 0.007(2) 0.000
C12 0.138(4) 0.059(2) 0.108(3) 0.000(2) -0.006(3) 0.009(2)
C13 0.071(3) 0.121(4) 0.199(6) 0.025(4) 0.006(3) 0.034(3)
C14 0.216(6) 0.126(4) 0.060(3) 0.017(3) -0.015(3) 0.054(4)

loop_
_geom_bond_atom_site_label_1
_geom_bond_atom_site_label_2
_geom_bond_distance
_geom_bond_site_symmetry_2
_geom_bond_publ_flag
Ti1 N1 1.842(3) . ?
Ti1 C1 2.062(3) 7_565 ?
Ti1 C1 2.062(3) . ?
Ti1 C4 2.344(8) . ?
Ti1 C3 2.365(5) . ?
Ti1 C3 2.365(5) 7_565 ?
Ti1 C2 2.408(4) . ?
Ti1 C2 2.408(4) 7_565 ?
P1 N1 1.575(3) . ?
P1 C8 1.890(3) . ?
P1 C8 1.890(3) 7_565 ?
P1 C11 1.899(4) . ?
Si1 C1 1.847(3) . ?
Si1 C14 1.869(4) . ?
Si1 C12 1.869(4) . ?
Si1 C13 1.880(5) . ?
C1 C1 1.314(6) 7_565 ?
C2 C2 1.313(10) 7_565 ?
C2 C3 1.360(8) . ?
C3 C4 1.315(9) . ?
C4 C3 1.315(9) 7_565 ?
C5 C8 1.518(7) . ?
C6 C8 1.538(6) . ?
C7 C8 1.509(6) . ?
C9 C11 1.521(5) . ?
C10 C11 1.555(7) . ?
C11 C9 1.521(5) 7_565 ?
